data_8101213
loop_
_publ_author_name
'Fleck, Michel'
'Tillmanns, Ekkehart'
'Hauss\"uhl, Siegfried'

_publ_section_title
;
Crystal structure of ethylenediammonium hydrogenphosphite, (C~2~N~2~H~8~)
(H~3~PO~3~)~2~
;
_journal_issue 1
_journal_name_full 'Zeitschrift f\"ur Kristallographie - New Crystal Structures'
_journal_page_first 109
_journal_page_last 110
_journal_volume 215
_journal_year 2000
_chemical_formula_moiety 'C2 N2 H10 2+, 2 H2 P O3 -'
_chemical_formula_structural '(C2 N2 H8)(H3 P O3)2'
_chemical_formula_sum 'C2 H14 N2 O6 P2'
_chemical_formula_weight 224.1
_chemical_name_common 'ethylenediammonium hydrogenphosphite'
_space_group_IT_number 14
_symmetry_cell_setting monoclinic
_symmetry_space_group_name_Hall '-P 2ybc'
_symmetry_space_group_name_H-M 'P 1 21/c 1'
_cell_angle_alpha 90.00
_cell_angle_beta 102.072(2)
_cell_angle_gamma 90.00
_cell_formula_units_Z 2
_cell_length_a 4.7007(1)
_cell_length_b 16.2044(7)
_cell_length_c 6.3696(3)
_cell_measurement_temperature 293(2)
_cell_volume 474.46(3)
_diffrn_ambient_temperature 293(2)
_exptl_crystal_density_diffrn 1.569
_cod_original_sg_symbol_H-M 'P 21/c'
_cod_database_code 8101213

loop_
_symmetry_equiv_pos_as_xyz
'x, y, z'
'-x, y+1/2, -z+1/2'
'-x, -y, -z'
'x, -y-1/2, z-1/2'

loop_
_atom_site_label
_atom_site_type_symbol
_atom_site_fract_x
_atom_site_fract_y
_atom_site_fract_z
_atom_site_U_iso_or_equiv
_atom_site_adp_type
_atom_site_occupancy
_atom_site_symmetry_multiplicity
_atom_site_calc_flag
_atom_site_refinement_flags
_atom_site_disorder_assembly
_atom_site_disorder_group
P1 P 0.59125(6) 0.17064(2) 0.89167(5) 0.02621(14) Uani 1 4 d . . .
H1P H 0.482(4) 0.2431(11) 0.870(3) 0.040(4) Uiso 1 4 d . . .
O1 O 0.5529(2) 0.13203(6) 0.67440(15) 0.0337(2) Uani 1 4 d . . .
O2 O 0.4098(3) 0.12485(8) 1.03551(19) 0.0464(3) Uani 1 4 d . . .
H2 H 0.244(5) 0.1384(16) 1.020(4) 0.071(7) Uiso 1 4 d . . .
O3 O 0.8960(2) 0.17764(8) 1.01956(17) 0.0459(3) Uani 1 4 d . . .
C C 0.9699(3) 0.02373(8) 0.3954(2) 0.0323(3) Uani 1 4 d . . .
H1C H 1.099(4) 0.0099(12) 0.309(3) 0.052(5) Uiso 1 4 d . . .
H2C H 0.784(4) 0.0127(11) 0.312(3) 0.040(4) Uiso 1 4 d . . .
N N 0.9843(2) 0.11352(7) 0.43946(18) 0.0288(2) Uani 1 4 d . . .
H1N H 0.943(4) 0.1413(11) 0.313(3) 0.040(4) Uiso 1 4 d . . .
H2N H 1.166(4) 0.1265(11) 0.516(3) 0.042(5) Uiso 1 4 d . . .
H3N H 0.853(4) 0.1263(11) 0.510(3) 0.040(4) Uiso 1 4 d . . .

loop_
_atom_site_aniso_label
_atom_site_aniso_U_11
_atom_site_aniso_U_22
_atom_site_aniso_U_33
_atom_site_aniso_U_23
_atom_site_aniso_U_13
_atom_site_aniso_U_12
P1 0.02062(19) 0.0364(2) 0.02201(19) 0.00008(11) 0.00540(12) 0.00181(11)
O1 0.0302(5) 0.0446(5) 0.0269(4) -0.0060(4) 0.0073(3) -0.0010(4)
O2 0.0330(6) 0.0694(8) 0.0418(6) 0.0147(5) 0.0190(5) 0.0044(5)
O3 0.0233(5) 0.0825(9) 0.0308(5) -0.0008(5) 0.0031(4) -0.0028(5)
C 0.0367(7) 0.0353(6) 0.0240(6) -0.0023(5) 0.0043(5) 0.0011(5)
N 0.0260(5) 0.0357(5) 0.0246(5) -0.0007(4) 0.0050(4) 0.0005(4)

loop_
_geom_bond_atom_site_label_1
_geom_bond_atom_site_label_2
_geom_bond_distance
_geom_bond_site_symmetry_2
_geom_bond_publ_flag
P1 O1 1.4951(10) . ?
P1 O3 1.4968(10) . ?
P1 O2 1.5634(11) . ?
P1 H1P 1.278(17) . ?
O2 H2 0.79(3) . ?
C N 1.4807(17) . ?
C C 1.513(3) 3_756 ?
C H1C 0.93(2) . ?
C H2C 0.941(19) . ?
N H1N 0.91(2) . ?
N H2N 0.92(2) . ?
N H3N 0.86(2) . ?
